data_4343919
loop_
_publ_author_name
'Son, J.-H.'
'Kwon, Y.-U.'

_publ_section_title
;
 Crystal engineering through face interactions between tetrahedral and
 octahedral building blocks: crystal structure of [epsilon-Al13 O4 (O H)24
 (H2 O)12]2 [V2 W4 O19]3 (O H)2 (H2 O)27
;
_journal_name_full 'Inorganic Chemistry'
_journal_page_first 1929
_journal_page_last 1932
_journal_volume 43
_journal_year 2004
_chemical_formula_sum 'Al26 H152 O166 V6 W12'
_chemical_name_systematic
;
(Al13 O4 (O H)24 (H2 O)12)2 (V2 W4 O19)3 (O H)2 (H2 O)27
;
_space_group_IT_number 15
_symmetry_space_group_name_Hall '-C 2yc'
_symmetry_space_group_name_H-M 'C 1 2/c 1'
_cell_angle_alpha 90
_cell_angle_beta 104.526
_cell_angle_gamma 90
_cell_formula_units_Z 4
_cell_length_a 44.567
_cell_length_b 25.766
_cell_length_c 20.626
_cell_volume 22927.990
_citation_journal_id_ASTM INOCAJ
_cod_data_source_file Son_INOCAJ_2004_462.cif
_cod_data_source_block H152Al26O166V6W12
_cod_original_cell_volume 22927.99
_cod_original_formula_sum 'H152 Al26 O166 V6 W12'
_cod_database_code 4343919

loop_
_symmetry_equiv_pos_as_xyz
x,y,z
-x,y,-z+1/2
-x,-y,-z
x,-y,z-1/2
x+1/2,y+1/2,z
-x+1/2,y+1/2,-z+1/2
-x+1/2,-y+1/2,-z
x+1/2,-y+1/2,z-1/2

loop_
_atom_site_label
_atom_site_type_symbol
_atom_site_fract_x
_atom_site_fract_y
_atom_site_fract_z
_atom_site_occupancy
_atom_site_U_iso_or_equiv
V2 V+5 -0.0137 0.8546 0.31579 0.255 0.0
Al5 Al+3 0.08603 0.86025 0.0332 1 0.0
W4 W+6 0.19991 0.16652 0.18381 0.835 0.0
V4 V+5 0.19991 0.16652 0.18381 0.162 0.0
Al9 Al+3 0.11795 0.80179 0.1517 1 0.0
Al6 Al+3 0.15063 0.96831 0.2748 1 0.0
O49 O-2 0.111 0.9783 0.221 1 0.0
O68 O-2 0.18742 0.9145 0.0938 1 0.0
V5 V+5 0.23544 0.10244 0.31753 0.175 0.0
Al10 Al+3 0.14964 0.85541 0.2701 1 0.0
O56 O-2 0.1101 0.8475 0.2134 1 0.0
O80 O-2 0.1128 0.1732 0.9735 0.6 0.0
Al12 Al+3 0.23085 0.91368 0.1565 1 0.0
O27 O-2 0.3011 0.1123 0.2541 1 0.0
V9 V+5 0.29932 0.1638 0.31946 0.244 0.0
O43 O-2 0.1017 1.0221 -0.01 1 0.0
O90 O-2 0.0058 0.368 0.177 0.31 0.0
W2 W+6 -0.0137 0.8546 0.31579 0.737 0.0
O36 O-2 0.1419 1.0145 0.3451 1 0.0
V6 V+5 0.26333 0.10179 0.18545 0.229 0.0
O26 O-2 0.2778 0.1138 0.3603 1 0.0
O51 O-2 0.1846 1.0275 0.0802 1 0.0
V8 V+5 0.23567 0.22887 0.31545 0.543 0.0
O31 O-2 0.147 1.0867 -0.017 1 0.0
O40 O-2 0.1411 0.806 0.3343 1 0.0
O42 O-2 0.2754 0.9127 0.2017 1 0.0
O74 O-2 0.0747 0.2245 0.8169 0.84 0.0
O11 O-2 0 0.9181 0.25 1 0.0
O9 O-2 -0.0231 0.9178 0.3562 1 0.0
O48 O-2 0.073 0.9147 0.0771 1 0.0
O65 O-2 0.1919 0.8589 0.3174 1 0.0
O67 O-2 0.1298 0.9736 0.0953 1 0.0
O3 O-2 -0.0239 1.0267 0.3621 1 0.0
O54 O-2 0.1012 0.8111 -0.0178 1 0.0
O34 O-2 0.2157 1.0178 -0.0188 1 0.0
O33 O-2 0.1044 1.0843 0.2049 1 0.0
O77 O-2 0.2176 0.3919 0.4719 0.99 0.0
O14 O-2 0.2726 0.0553 0.1401 1 0.0
O85 O-2 0.1294 0.3421 0.318 0.19 0.0
O19 O-2 0.22 0.1124 0.1438 1 0.0
W9 W+6 0.29932 0.1638 0.31946 0.761 0.0
O21 O-2 0.1985 0.2171 0.2504 1 0.0
O58 O-2 0.1918 0.9626 0.3191 1 0.0
O89 O-2 0.042 0.397 0.322 0.31 0.0
O17 O-2 0.3349 0.1641 0.3706 1 0.0
O50 O-2 0.1566 1.0234 0.2216 1 0.0
O13 O-2 0.2247 0.0569 0.3658 1 0.0
W3 W+6 -0.01405 0.98232 0.31405 0.552 0.0
O7 O-2 0.0519 0.9702 0.2522 1 0.0
O35 O-2 0.0442 0.8516 -0.025 1 0.0
O1 O-2 0.0852 0.9202 0.367 1 0.0
O76 O-2 0.0836 0.0581 0.3395 0.93 0.0
O23 O-2 0.2725 0.1637 0.1461 1 0.0
W6 W+6 0.26333 0.10179 0.18545 0.768 0.0
O41 O-2 0.2468 0.9115 0.3399 1 0.0
O10 O-2 0 1.0203 0.25 1 0.0
O52 O-2 0.207 0.916 -0.012 1 0.0
O45 O-2 0.132 1.0707 0.1021 1 0.0
O37 O-2 0.2146 0.8123 -0.0231 1 0.0
O25 O-2 0.2277 0.1654 0.3593 1 0.0
O12 O-2 0.1638 0.1656 0.1344 1 0.0
O83 O-2 0.0628 0.2707 0.3157 0.41 0.0
O73 O-2 0.1981 0.1133 0.9503 1 0.0
O84 O-2 0.0866 0.4024 0.192 0.18 0.0
O62 O-2 0.1838 0.8045 0.0759 1 0.0
Al2 Al+3 0.08607 0.97101 0.0362 1 0.0
W1 W+6 0.049248 0.91783 0.31796 0.683 0.0
O29 O-2 0.2786 0.2155 0.36 1 0.0
O60 O-2 0.237 0.9657 0.1004 1 0.0
V7 V+5 0.26383 0.22705 0.18737 0.648 0.0
Al8 Al+3 0.142 0.80419 0.0316 1 0.0
O91 O-2 0.0909 0.2744 0.181 0.15 0.0
O61 O-2 0.236 0.8622 0.0961 1 0.0
W7 W+6 0.26383 0.22705 0.18737 0.352 0.0
O5 O-2 0.0283 0.8681 0.3587 1 0.0
O16 O-2 0.2267 0.274 0.3649 1 0.0
O82 O-2 0.2259 0.5151 0.5267 0.72 0.0
W5 W+6 0.23544 0.10244 0.31753 0.826 0.0
O71 O-2 -0.0023 0.0855 -0.0066 1 0.0
O15 O-2 0.2736 0.2713 0.1392 1 0.0
O47 O-2 0.0953 0.9176 -0.0153 1 0.0
O46 O-2 0.1572 0.9792 -0.0151 1 0.0
O57 O-2 0.1398 0.9107 0.3176 1 0.0
O79 O-2 0.2309 0.1981 0.0058 0.98 0.0
O78 O-2 0.1511 0.1285 0.3301 1 0.0
O32 O-2 0.0446 0.9823 -0.0201 1 0.0
O44 O-2 0.0799 1.0196 0.1003 1 0.0
Al4 Al+3 0.19886 0.97222 0.0376 1 0.0
O55 O-2 0.0795 0.8106 0.0921 1 0.0
O53 O-2 0.1571 0.8552 -0.0174 1 0.0
Al3 Al+3 0.11871 1.02652 0.1588 1 0.0
O81 O-2 0.2079 0.4867 0.177 0.69 0.0
O22 O-2 0.2486 0.0618 0.2512 1 0.0
V3 V+5 -0.01405 0.98232 0.31405 0.435 0.0
O4 O-2 0.0515 0.8671 0.2506 1 0.0
O6 O-2 0.029 0.9694 0.3597 1 0.0
O87 O-2 0.0263 0.322 0.194 1 0.0
O88 O-2 -0.0128 0.506 0.322 0.17 0.0
O18 O-2 0.1977 0.1141 0.25 1 0.0
O86 O-2 0.064 0.3973 0.317 0.16 0.0
O69 O-2 0.1292 0.8568 0.0917 1 0.0
Al7 Al+3 0.19787 0.85916 0.0339 1 0.0
Al1 Al+3 0.14289 1.02848 0.0392 1 0.0
O28 O-2 0.3019 0.2144 0.2541 1 0.0
O64 O-2 0.1564 0.8026 0.2132 1 0.0
O59 O-2 0.2215 0.9582 0.2194 1 0.0
O30 O-2 0.2497 0.164 0.2537 1 0.0
O38 O-2 0.1482 0.7471 -0.0262 1 0.0
O75 O-2 0.0591 0.1146 0.0255 0.95 0.0
O8 O-2 0 0.8157 0.25 1 0.0
O24 O-2 0.2505 0.2672 0.2523 1 0.0
W8 W+6 0.23567 0.22887 0.31545 0.463 0.0
V1 V+5 0.049248 0.91783 0.31796 0.309 0.0
O72 O-2 0.2065 0.2885 0.5033 1 0.0
O2 O-2 -0.0241 0.8118 0.3641 1 0.0
Al11 Al+3 0.20683 0.9121 0.2726 1 0.0
Al13 Al+3 0.15251 0.9142 0.12527 1 0.0
O70 O-2 0.16281 0.9124 0.217 1 0.0
O39 O-2 0.1031 0.7425 0.1934 1 0.0
O20 O-2 0.2207 0.2156 0.144 1 0.0
O63 O-2 0.1313 0.7579 0.0919 1 0.0
O66 O-2 0.2208 0.8671 0.2159 1 0.0

_cod_duplicate_entry 1101169
